data_7226072
loop_
_publ_author_name
'Jones, Leigh Fon'
'Comar, Priyanka'
'Pitak, Mateusz'
'Coles, Simon'
'G. Ryder, Alan'
'Piligkos, Stergios'
'Brechin, Euan K.'
'Houton, Edel'

_publ_section_title
;
 Solvothermal Synthesis of Discrete Cages and Extended Networks Comprising
 {Cr(III)3O(O2CR)3(oxime)3}2- (R = H, CH3, C(CH3)3, C14H9) Building
 Blocks.
;
_journal_name_full 'RSC Adv.'
_journal_paper_doi 10.1039/C6RA14811E
_journal_year 2016
_chemical_formula_moiety 'C156 H96 Cr6 N6 Na O26, 2(C8 H20 N)'
_chemical_formula_sum 'C172 H136 Cr6 N8 Na O26'
_chemical_formula_weight 3065.87
_chemical_name_systematic 'Complex 1'
_chemical_properties_physical ', Hygroscopic'
_space_group_crystal_system monoclinic
_space_group_IT_number 15
_space_group_name_Hall '-C 2yc'
_space_group_name_H-M_alt 'C 1 2/c 1'
_symmetry_space_group_name_Hall '-C 2yc'
_symmetry_space_group_name_H-M 'C 1 2/c 1'
_atom_sites_solution_hydrogens geom
_audit_creation_date 2016-05-16
_audit_creation_method
;
Olex2 1.2
(compiled 2016.02.19 svn.r3266 for OlexSys, GUI svn.r5155)
;
_audit_update_record
;
2016-07-20 deposited with the CCDC.
2016-07-22 downloaded from the CCDC.
;
_cell_angle_alpha 90
_cell_angle_beta 121.745(4)
_cell_angle_gamma 90
_cell_formula_units_Z 4
_cell_length_a 39.800(2)
_cell_length_b 17.2760(6)
_cell_length_c 30.452(2)
_cell_measurement_reflns_used 6623
_cell_measurement_temperature 150(2)
_cell_measurement_theta_max 22.9000
_cell_measurement_theta_min 3.1380
_cell_volume 17805.9(18)
_computing_cell_refinement
;
CrysAlisPro, Agilent Technologies,
Version 1.171.36.24 (release 03-12-2012 CrysAlis171 .NET)
(compiled Dec  3 2012,18:21:49)
;
_computing_data_collection
;
CrysAlisPro, Agilent Technologies,
Version 1.171.36.24 (release 03-12-2012 CrysAlis171 .NET)
(compiled Dec  3 2012,18:21:49)
;
_computing_data_reduction
;
CrysAlisPro, Agilent Technologies,
Version 1.171.36.24 (release 03-12-2012 CrysAlis171 .NET)
(compiled Dec  3 2012,18:21:49)
;
_computing_publication_material 'Olex2 (Dolomanov et al., 2009)'
_computing_structure_refinement 'ShelXL (Sheldrick, 2015)'
_computing_structure_solution 'SHELXT (Sheldrick, 2015)'
_diffrn_ambient_temperature 150(2)
_diffrn_detector_area_resol_mean 16.1048
_diffrn_measured_fraction_theta_full 0.998
_diffrn_measured_fraction_theta_max 0.879
_diffrn_measurement_device_type 'Xcalibur, Sapphire3'
_diffrn_radiation_monochromator graphite
_diffrn_radiation_source 'Enhance (Mo) X-ray Source'
_diffrn_radiation_type 'Mo K\a'
_diffrn_radiation_wavelength 0.7107
_diffrn_reflns_av_R_equivalents 0.2071
_diffrn_reflns_av_unetI/netI 0.3321
_diffrn_reflns_Laue_measured_fraction_full 0.998
_diffrn_reflns_Laue_measured_fraction_max 0.879
_diffrn_reflns_limit_h_max 29
_diffrn_reflns_limit_h_min -54
_diffrn_reflns_limit_k_max 23
_diffrn_reflns_limit_k_min -23
_diffrn_reflns_limit_l_max 41
_diffrn_reflns_limit_l_min -39
_diffrn_reflns_number 72141
_diffrn_reflns_point_group_measured_fraction_full 0.998
_diffrn_reflns_point_group_measured_fraction_max 0.879
_diffrn_reflns_theta_full 25.241
_diffrn_reflns_theta_max 29.180
_diffrn_reflns_theta_min 2.923
_exptl_absorpt_coefficient_mu 0.419
_exptl_absorpt_correction_T_max 1.00000
_exptl_absorpt_correction_T_min 0.77770
_exptl_absorpt_correction_type multi-scan
_exptl_absorpt_process_details
;
CrysAlisPro, Agilent Technologies,
Version 1.171.36.24 (release 03-12-2012 CrysAlis171 .NET)
(compiled Dec  3 2012,18:21:49)
Empirical absorption correction using spherical harmonics,
 implemented in SCALE3 ABSPACK scaling algorithm.
;
_exptl_crystal_colour Green
_exptl_crystal_density_diffrn 1.144
_exptl_crystal_description Parallelepiped
_exptl_crystal_F_000 6348
_exptl_crystal_preparation ', Magnetic properties'
_exptl_crystal_recrystallization_method 'Re-crystallisation from solvent: MeOH '
_exptl_crystal_size_max 0.08
_exptl_crystal_size_mid 0.05
_exptl_crystal_size_min 0.05
_refine_diff_density_max 0.928
_refine_diff_density_min -0.530
_refine_diff_density_rms 0.103
_refine_ls_extinction_method none
_refine_ls_goodness_of_fit_ref 0.992
_refine_ls_hydrogen_treatment constr
_refine_ls_matrix_type full
_refine_ls_number_parameters 965
_refine_ls_number_reflns 21163
_refine_ls_number_restraints 2210
_refine_ls_restrained_S_all 0.955
_refine_ls_R_factor_all 0.2936
_refine_ls_R_factor_gt 0.1343
_refine_ls_shift/su_max 0.001
_refine_ls_shift/su_mean 0.000
_refine_ls_structure_factor_coef Fsqd
_refine_ls_weighting_details 'w=1/[\s^2^(Fo^2^)+(0.1621P)^2^] where P=(Fo^2^+2Fc^2^)/3'
_refine_ls_weighting_scheme calc
_refine_ls_wR_factor_gt 0.3164
_refine_ls_wR_factor_ref 0.4039
_reflns_Friedel_coverage 0.000
_reflns_number_gt 6544
_reflns_number_total 21163
_reflns_threshold_expression 'I > 2\s(I)'
_cod_data_source_file c6ra14811e2.cif
_cod_data_source_block complex1
_cod_original_cell_volume 17805.9(19)
_cod_database_code 7226072
_shelx_space_group_comment
;
The symmetry employed for this shelxl refinement is uniquely defined
by the following loop, which should always be used as a source of
symmetry information in preference to the above space-group names.
They are only intended as comments.
;
_olex2_refinement_description
;
1. Fixed Uiso
 At 1.2 times of:
  All C(H) groups, All C(H,H) groups
 At 1.5 times of:
  All C(H,H,H) groups
2. Restrained distances
 C34-C35
 1.5 with sigma of 0.02
 C34-C35
 1.5 with sigma of 0.01
3. Rigid bond restraints
 All non-hydrogen atoms
 with sigma for 1-2 distances of 0.01 and sigma for 1-3 distances of 0.01
4. Uiso/Uaniso restraints and constraints
All non-hydrogen atoms have similar U: within 2A with sigma of 0.04 and sigma
for terminal atoms of 0.08
5. Rigid body (RIGU) restrains
 All non-hydrogen atoms
 with sigma for 1-2 distances of 0.004 and sigma for 1-3 distances of 0.004
6.a Secondary CH2 refined with riding coordinates:
 C79(H79A,H79B), C81(H81A,H81B), C83(H83A,H83B), C85(H85A,H85B)
6.b Aromatic/amide H refined with riding coordinates:
 C2(H2), C3(H3), C5(H5), C6(H6), C7(H7), C8(H8), C11(H11), C13(H13), C14(H14),
 C16(H16), C17(H17), C18(H18), C19(H19), C22(H22), C24(H24), C25(H25), C27(H27),
  C28(H28), C29(H29), C30(H30), C33(H33), C37(H37), C38(H38), C39(H39),
 C40(H40), C42(H42), C44(H44), C45(H45), C46(H46), C47(H47), C52(H52), C53(H53),
  C54(H54), C55(H55), C57(H57), C59(H59), C60(H60), C61(H61), C62(H62),
 C67(H67), C68(H68), C69(H69), C70(H70), C72(H72), C74(H74), C75(H75), C76(H76),
  C77(H77)
6.c Idealised Me refined as rotating group:
 C80(H80A,H80B,H80C), C82(H82A,H82B,H82C), C84(H84A,H84B,H84C), C86(H86A,H86B,
 H86C)
;
_shelx_shelxl_version_number 2014/7
_olex2_submission_special_instructions 'No special instructions were received'

loop_
_space_group_symop_operation_xyz
'x, y, z'
'-x, y, -z+1/2'
'x+1/2, y+1/2, z'
'-x+1/2, y+1/2, -z+1/2'
'-x, -y, -z'
'x, -y, z-1/2'
'-x+1/2, -y+1/2, -z'
'x+1/2, -y+1/2, z-1/2'

loop_
_atom_site_label
_atom_site_type_symbol
_atom_site_fract_x
_atom_site_fract_y
_atom_site_fract_z
_atom_site_U_iso_or_equiv
_atom_site_adp_type
_atom_site_occupancy
_atom_site_site_symmetry_order
_atom_site_calc_flag
_atom_site_refinement_flags_posn
_atom_site_refinement_flags_adp
_atom_site_refinement_flags_occupancy
Cr1 Cr 0.69885(4) 0.66336(8) 0.55036(5) 0.0416(4) Uani 1 1 d . U .
Cr2 Cr 0.64884(4) 0.77488(8) 0.45418(5) 0.0458(4) Uani 1 1 d . U .
Cr3 Cr 0.71084(4) 0.84560(8) 0.56356(5) 0.0434(4) Uani 1 1 d . U .
Na1 Na 0.7500 0.7500 0.5000 0.0387(10) Uani 1 2 d S TU P
O1 O 0.71956(18) 0.5585(3) 0.57326(19) 0.0475(14) Uani 1 1 d . U .
O2 O 0.68321(17) 0.6994(3) 0.44851(19) 0.0408(12) Uani 1 1 d . U .
O3 O 0.61983(18) 0.7904(4) 0.3806(2) 0.0560(16) Uani 1 1 d . U .
O4 O 0.71950(16) 0.8683(3) 0.50688(18) 0.0371(12) Uani 1 1 d . U .
O5 O 0.74633(19) 0.9292(3) 0.6037(2) 0.0494(14) Uani 1 1 d . U .
O6 O 0.75147(17) 0.7017(3) 0.57407(19) 0.0393(12) Uani 1 1 d . U .
O7 O 0.64365(18) 0.6237(3) 0.5221(2) 0.0452(13) Uani 1 1 d . U .
O13 O 0.67807(18) 0.7622(3) 0.5263(2) 0.0461(13) Uani 1 1 d . U .
O8 O 0.61044(18) 0.6925(3) 0.4479(2) 0.0521(15) Uani 1 1 d . U .
O9 O 0.61563(18) 0.8566(3) 0.4620(2) 0.0512(15) Uani 1 1 d . U .
O10 O 0.66275(19) 0.9169(3) 0.5332(2) 0.0486(14) Uani 1 1 d . U .
O11 O 0.70123(19) 0.8172(3) 0.6207(2) 0.0519(16) Uani 1 1 d . U .
O12 O 0.70257(19) 0.6873(3) 0.6182(2) 0.0503(15) Uani 1 1 d . U .
N1 N 0.6920(2) 0.6376(4) 0.4816(2) 0.0420(15) Uani 1 1 d . U .
N2 N 0.6851(2) 0.8607(4) 0.4596(2) 0.0400(14) Uani 1 1 d . U .
N3 N 0.7571(2) 0.7750(4) 0.5962(2) 0.0420(14) Uani 1 1 d . U .
C1 C 0.7152(3) 0.4981(5) 0.5450(3) 0.043(2) Uani 1 1 d . U .
C2 C 0.7245(3) 0.4247(5) 0.5704(3) 0.059(3) Uani 1 1 d . U .
H2 H 0.7338 0.4227 0.6055 0.071 Uiso 1 1 calc R . .
C3 C 0.7203(3) 0.3584(5) 0.5447(4) 0.066(3) Uani 1 1 d . U .
H3 H 0.7286 0.3122 0.5630 0.079 Uiso 1 1 calc R . .
C4 C 0.7040(4) 0.3574(5) 0.4919(4) 0.071(3) Uani 1 1 d . U .
C5 C 0.6991(5) 0.2875(7) 0.4648(4) 0.122(5) Uani 1 1 d . U .
H5 H 0.7055 0.2406 0.4825 0.146 Uiso 1 1 calc R . .
C6 C 0.6855(5) 0.2880(7) 0.4146(5) 0.135(6) Uani 1 1 d . U .
H6 H 0.6812 0.2412 0.3974 0.162 Uiso 1 1 calc R . .
C7 C 0.6774(4) 0.3564(6) 0.3873(4) 0.100(4) Uani 1 1 d . U .
H7 H 0.6679 0.3549 0.3521 0.119 Uiso 1 1 calc R . .
C8 C 0.6834(3) 0.4257(6) 0.4113(3) 0.071(3) Uani 1 1 d . U .
H8 H 0.6782 0.4711 0.3924 0.085 Uiso 1 1 calc R . .
C9 C 0.6977(3) 0.4301(5) 0.4661(3) 0.053(2) Uani 1 1 d . U .
C10 C 0.7039(3) 0.5001(5) 0.4932(3) 0.0410(19) Uani 1 1 d . U .
C11 C 0.6957(2) 0.5716(5) 0.4656(3) 0.0394(18) Uani 1 1 d . U .
H11 H 0.6929 0.5700 0.4333 0.047 Uiso 1 1 calc R . .
C12 C 0.6185(3) 0.8544(6) 0.3534(3) 0.058(2) Uani 1 1 d . U .
C13 C 0.5872(3) 0.8548(6) 0.3010(3) 0.069(3) Uani 1 1 d . U .
H13 H 0.5705 0.8123 0.2870 0.083 Uiso 1 1 calc R . .
C14 C 0.5819(4) 0.9163(7) 0.2722(4) 0.091(4) Uani 1 1 d . U .
H14 H 0.5603 0.9169 0.2385 0.109 Uiso 1 1 calc R . .
C15 C 0.6079(3) 0.9822(6) 0.2902(4) 0.067(3) Uani 1 1 d . U .
C16 C 0.6032(4) 1.0482(7) 0.2594(4) 0.084(3) Uani 1 1 d . U .
H16 H 0.5811 1.0514 0.2262 0.101 Uiso 1 1 calc R . .
C17 C 0.6294(4) 1.1049(7) 0.2767(4) 0.076(3) Uani 1 1 d . U .
H17 H 0.6261 1.1473 0.2560 0.091 Uiso 1 1 calc R . .
C18 C 0.6601(3) 1.0998(6) 0.3238(4) 0.066(3) Uani 1 1 d . U .
H18 H 0.6783 1.1402 0.3358 0.080 Uiso 1 1 calc R . .
C19 C 0.6675(3) 1.0392(6) 0.3569(4) 0.064(3) Uani 1 1 d . U .
H19 H 0.6902 1.0393 0.3897 0.076 Uiso 1 1 calc R . .
C20 C 0.6407(3) 0.9768(6) 0.3414(3) 0.057(2) Uani 1 1 d . U .
C21 C 0.6470(3) 0.9109(5) 0.3728(3) 0.0452(19) Uani 1 1 d . U .
C22 C 0.6812(3) 0.9071(5) 0.4249(3) 0.0389(18) Uani 1 1 d . U .
H22 H 0.7019 0.9411 0.4335 0.047 Uiso 1 1 calc R . .
C23 C 0.7799(3) 0.9241(5) 0.6458(3) 0.0465(18) Uani 1 1 d . U .
C24 C 0.7943(3) 0.9949(6) 0.6771(4) 0.065(2) Uani 1 1 d . U .
H24 H 0.7795 1.0402 0.6659 0.078 Uiso 1 1 calc R . .
C25 C 0.8286(4) 0.9934(6) 0.7216(4) 0.071(3) Uani 1 1 d . U .
H25 H 0.8367 1.0388 0.7408 0.085 Uiso 1 1 calc R . .
C26 C 0.8531(4) 0.9305(6) 0.7417(4) 0.072(3) Uani 1 1 d . U .
C27 C 0.8882(4) 0.9306(8) 0.7911(4) 0.100(4) Uani 1 1 d . U .
H27 H 0.8952 0.9753 0.8110 0.121 Uiso 1 1 calc R . .
C28 C 0.9116(5) 0.8689(9) 0.8100(5) 0.130(5) Uani 1 1 d . U .
H28 H 0.9345 0.8713 0.8426 0.156 Uiso 1 1 calc R . .
C29 C 0.9017(4) 0.7974(8) 0.7800(4) 0.108(4) Uani 1 1 d . U .
H29 H 0.9181 0.7544 0.7929 0.129 Uiso 1 1 calc R . .
C30 C 0.8682(4) 0.7955(7) 0.7332(4) 0.092(4) Uani 1 1 d . U .
H30 H 0.8616 0.7502 0.7139 0.110 Uiso 1 1 calc R . .
C31 C 0.8416(4) 0.8620(6) 0.7115(4) 0.069(2) Uani 1 1 d . U .
C32 C 0.8057(3) 0.8581(5) 0.6641(3) 0.0488(19) Uani 1 1 d . U .
C33 C 0.7929(3) 0.7884(5) 0.6331(3) 0.0419(18) Uani 1 1 d . U .
H33 H 0.8118 0.7507 0.6403 0.050 Uiso 1 1 calc R . .
C34 C 0.6134(3) 0.6436(5) 0.4815(3) 0.0471(19) Uani 1 1 d D U .
C35 C 0.5746(3) 0.6042(6) 0.4668(3) 0.055(2) Uani 1 1 d D U .
C36 C 0.5705(3) 0.5248(6) 0.4551(4) 0.066(2) Uani 1 1 d . U .
C37 C 0.5987(4) 0.4792(7) 0.4533(5) 0.091(3) Uani 1 1 d . U .
H37 H 0.6224 0.5019 0.4612 0.109 Uiso 1 1 calc R . .
C38 C 0.5930(4) 0.4049(8) 0.4409(6) 0.129(5) Uani 1 1 d . U .
H38 H 0.6120 0.3770 0.4386 0.155 Uiso 1 1 calc R . .
C39 C 0.5573(5) 0.3672(9) 0.4310(6) 0.133(5) Uani 1 1 d . U .
H39 H 0.5537 0.3145 0.4238 0.160 Uiso 1 1 calc R . .
C40 C 0.5296(4) 0.4085(8) 0.4322(5) 0.106(4) Uani 1 1 d . U .
H40 H 0.5063 0.3840 0.4242 0.127 Uiso 1 1 calc R . .
C41 C 0.5340(4) 0.4868(7) 0.4448(4) 0.075(3) Uani 1 1 d . U .
C42 C 0.5060(4) 0.5315(7) 0.4468(4) 0.077(3) Uani 1 1 d . U .
H42 H 0.4832 0.5067 0.4407 0.093 Uiso 1 1 calc R . .
C43 C 0.5091(3) 0.6095(7) 0.4570(4) 0.074(3) Uani 1 1 d . U .
C44 C 0.4797(4) 0.6547(8) 0.4575(5) 0.088(3) Uani 1 1 d . U .
H44 H 0.4559 0.6320 0.4492 0.105 Uiso 1 1 calc R . .
C45 C 0.4856(4) 0.7262(8) 0.4692(5) 0.099(4) Uani 1 1 d . U .
H45 H 0.4659 0.7533 0.4703 0.119 Uiso 1 1 calc R . .
C46 C 0.5217(4) 0.7698(8) 0.4811(5) 0.094(4) Uani 1 1 d . U .
H46 H 0.5254 0.8223 0.4892 0.113 Uiso 1 1 calc R . .
C47 C 0.5485(3) 0.7255(7) 0.4790(4) 0.074(3) Uani 1 1 d . U .
H47 H 0.5713 0.7505 0.4853 0.089 Uiso 1 1 calc R . .
C48 C 0.5464(3) 0.6474(6) 0.4686(3) 0.057(2) Uani 1 1 d . U .
C49 C 0.6279(3) 0.9060(5) 0.4963(4) 0.0441(18) Uani 1 1 d . U .
C50 C 0.5981(3) 0.9624(6) 0.4941(4) 0.063(2) Uani 1 1 d . U .
C51 C 0.5872(3) 0.9551(6) 0.5316(4) 0.060(2) Uani 1 1 d . U .
C52 C 0.6014(3) 0.8950(6) 0.5692(4) 0.065(2) Uani 1 1 d . U .
H52 H 0.6196 0.8595 0.5707 0.078 Uiso 1 1 calc R . .
C53 C 0.5889(3) 0.8884(7) 0.6033(4) 0.080(3) Uani 1 1 d . U .
H53 H 0.5985 0.8492 0.6279 0.096 Uiso 1 1 calc R . .
C54 C 0.5609(4) 0.9431(8) 0.5999(5) 0.087(3) Uani 1 1 d . U .
H54 H 0.5512 0.9372 0.6216 0.104 Uiso 1 1 calc R . .
C55 C 0.5481(3) 1.0015(8) 0.5676(4) 0.084(3) Uani 1 1 d . U .
H55 H 0.5318 1.0385 0.5691 0.101 Uiso 1 1 calc R . .
C56 C 0.5595(3) 1.0086(7) 0.5292(4) 0.076(3) Uani 1 1 d . U .
C57 C 0.5443(3) 1.0676(7) 0.4919(4) 0.079(3) Uani 1 1 d . U .
H57 H 0.5269 1.1039 0.4915 0.095 Uiso 1 1 calc R . .
C58 C 0.5552(4) 1.0716(8) 0.4563(6) 0.102(4) Uani 1 1 d . U .
C59 C 0.5391(6) 1.1284(10) 0.4172(7) 0.159(6) Uani 1 1 d . U .
H59 H 0.5213 1.1634 0.4169 0.190 Uiso 1 1 calc R . .
C60 C 0.5478(6) 1.1351(10) 0.3807(8) 0.179(7) Uani 1 1 d . U .
H60 H 0.5352 1.1713 0.3543 0.215 Uiso 1 1 calc R . .
C61 C 0.5772(6) 1.0844(9) 0.3838(7) 0.163(6) Uani 1 1 d . U .
H61 H 0.5858 1.0903 0.3609 0.196 Uiso 1 1 calc R . .
C62 C 0.5925(5) 1.0285(8) 0.4193(5) 0.119(5) Uani 1 1 d . U .
H62 H 0.6110 0.9949 0.4198 0.143 Uiso 1 1 calc R . .
C63 C 0.5813(4) 1.0187(6) 0.4566(5) 0.075(3) Uani 1 1 d . U .
C64 C 0.6998(3) 0.7509(5) 0.6355(3) 0.049(2) Uani 1 1 d . U .
C65 C 0.6933(3) 0.7466(5) 0.6804(4) 0.053(2) Uani 1 1 d . U .
C66 C 0.7229(3) 0.7720(5) 0.7288(3) 0.053(2) Uani 1 1 d . U .
C67 C 0.7580(3) 0.8027(5) 0.7381(3) 0.060(2) Uani 1 1 d . U .
H67 H 0.7607 0.8116 0.7101 0.072 Uiso 1 1 calc R . .
C68 C 0.7886(4) 0.8207(6) 0.7856(4) 0.080(3) Uani 1 1 d . U .
H68 H 0.8122 0.8396 0.7904 0.095 Uiso 1 1 calc R . .
C69 C 0.7832(4) 0.8092(7) 0.8295(4) 0.083(3) Uani 1 1 d . U .
H69 H 0.8033 0.8213 0.8630 0.100 Uiso 1 1 calc R . .
C70 C 0.7471(4) 0.7796(7) 0.8191(4) 0.085(3) Uani 1 1 d . U .
H70 H 0.7433 0.7721 0.8464 0.102 Uiso 1 1 calc R . .
C71 C 0.7176(4) 0.7616(5) 0.7709(4) 0.064(2) Uani 1 1 d . U .
C72 C 0.6811(4) 0.7324(5) 0.7606(4) 0.064(2) Uani 1 1 d . U .
H72 H 0.6773 0.7283 0.7881 0.077 Uiso 1 1 calc R . .
C73 C 0.6516(4) 0.7100(6) 0.7140(4) 0.066(2) Uani 1 1 d . U .
C74 C 0.6152(4) 0.6827(7) 0.7048(5) 0.088(3) Uani 1 1 d . U .
H74 H 0.6115 0.6777 0.7324 0.106 Uiso 1 1 calc R . .
C75 C 0.5860(4) 0.6639(7) 0.6574(5) 0.091(3) Uani 1 1 d . U .
H75 H 0.5616 0.6495 0.6521 0.110 Uiso 1 1 calc R . .
C76 C 0.5914(4) 0.6653(7) 0.6153(5) 0.093(4) Uani 1 1 d . U .
H76 H 0.5715 0.6483 0.5829 0.111 Uiso 1 1 calc R . .
C77 C 0.6256(4) 0.6916(6) 0.6226(4) 0.077(3) Uani 1 1 d . U .
H77 H 0.6289 0.6933 0.5946 0.093 Uiso 1 1 calc R . .
C78 C 0.6571(3) 0.7169(5) 0.6715(4) 0.058(2) Uani 1 1 d . U .
N4 N 0.8040(3) 0.5657(6) 0.7741(4) 0.089(3) Uani 1 1 d . U .
C79 C 0.8286(5) 0.6230(9) 0.8052(6) 0.129(4) Uani 1 1 d . U .
H79A H 0.8260 0.6284 0.8350 0.154 Uiso 1 1 calc R . .
H79B H 0.8209 0.6716 0.7865 0.154 Uiso 1 1 calc R . .
C80 C 0.8726(5) 0.6055(11) 0.8239(6) 0.170(7) Uani 1 1 d . U .
H80A H 0.8754 0.6010 0.7945 0.256 Uiso 1 1 calc GR . .
H80B H 0.8805 0.5578 0.8429 0.256 Uiso 1 1 calc GR . .
H80C H 0.8891 0.6469 0.8456 0.256 Uiso 1 1 calc GR . .
C81 C 0.8110(4) 0.4892(8) 0.7995(5) 0.112(4) Uani 1 1 d . U .
H81A H 0.8360 0.4683 0.8065 0.134 Uiso 1 1 calc R . .
H81B H 0.7902 0.4537 0.7766 0.134 Uiso 1 1 calc R . .
C82 C 0.8118(5) 0.4975(10) 0.8536(6) 0.152(7) Uani 1 1 d . U .
H82A H 0.7853 0.4963 0.8465 0.228 Uiso 1 1 calc GR . .
H82B H 0.8240 0.5457 0.8699 0.228 Uiso 1 1 calc GR . .
H82C H 0.8266 0.4554 0.8762 0.228 Uiso 1 1 calc GR . .
C83 C 0.7622(4) 0.5926(8) 0.7583(5) 0.106(4) Uani 1 1 d . U .
H83A H 0.7614 0.5971 0.7895 0.127 Uiso 1 1 calc R . .
H83B H 0.7583 0.6441 0.7437 0.127 Uiso 1 1 calc R . .
C84 C 0.7268(5) 0.5424(10) 0.7196(6) 0.144(6) Uani 1 1 d . U .
H84A H 0.7150 0.5643 0.6856 0.216 Uiso 1 1 calc GR . .
H84B H 0.7076 0.5407 0.7296 0.216 Uiso 1 1 calc GR . .
H84C H 0.7358 0.4909 0.7194 0.216 Uiso 1 1 calc GR . .
C85 C 0.8027(5) 0.5471(9) 0.7242(5) 0.127(4) Uani 1 1 d . U .
H85A H 0.7808 0.5124 0.7033 0.153 Uiso 1 1 calc R . .
H85B H 0.8269 0.5208 0.7325 0.153 Uiso 1 1 calc R . .
C86 C 0.7980(5) 0.6206(9) 0.6932(5) 0.135(6) Uani 1 1 d . U .
H86A H 0.7728 0.6197 0.6614 0.202 Uiso 1 1 calc GR . .
H86B H 0.8187 0.6228 0.6859 0.202 Uiso 1 1 calc GR . .
H86C H 0.7996 0.6652 0.7130 0.202 Uiso 1 1 calc GR . .

loop_
_atom_site_aniso_label
_atom_site_aniso_U_11
_atom_site_aniso_U_22
_atom_site_aniso_U_33
_atom_site_aniso_U_23
_atom_site_aniso_U_13
_atom_site_aniso_U_12
Cr1 0.0532(10) 0.0442(9) 0.0451(8) -0.0080(6) 0.0381(8) -0.0096(7)
Cr2 0.0491(10) 0.0477(9) 0.0515(8) -0.0067(7) 0.0338(8) -0.0106(7)
Cr3 0.0556(10) 0.0449(9) 0.0496(8) -0.0089(6) 0.0413(8) -0.0080(7)
Na1 0.051(3) 0.042(2) 0.042(2) -0.0090(18) 0.037(2) -0.005(2)
O1 0.066(4) 0.043(3) 0.048(3) -0.011(2) 0.040(3) -0.012(3)
O2 0.046(3) 0.043(3) 0.044(2) -0.006(2) 0.030(2) -0.007(2)
O3 0.047(4) 0.066(4) 0.049(3) -0.004(2) 0.022(3) -0.003(3)
O4 0.042(3) 0.043(3) 0.040(2) -0.008(2) 0.030(2) -0.007(2)
O5 0.064(4) 0.045(3) 0.057(3) -0.016(2) 0.044(3) -0.009(3)
O6 0.054(3) 0.033(3) 0.047(2) -0.006(2) 0.038(2) -0.007(2)
O7 0.049(3) 0.043(3) 0.057(3) -0.009(2) 0.037(3) -0.013(3)
O13 0.057(3) 0.042(3) 0.052(2) -0.011(2) 0.038(2) -0.010(2)
O8 0.047(4) 0.056(3) 0.059(3) -0.007(3) 0.032(3) -0.009(3)
O9 0.043(4) 0.055(3) 0.062(3) -0.011(3) 0.032(3) -0.004(3)
O10 0.054(3) 0.044(3) 0.064(3) -0.010(2) 0.043(3) -0.008(2)
O11 0.082(5) 0.047(3) 0.056(3) -0.017(2) 0.056(3) -0.019(3)
O12 0.073(4) 0.046(3) 0.057(3) -0.012(2) 0.051(3) -0.011(3)
N1 0.050(4) 0.043(3) 0.048(3) -0.004(2) 0.036(3) -0.009(3)
N2 0.046(3) 0.044(3) 0.040(3) -0.009(2) 0.029(3) -0.004(3)
N3 0.057(3) 0.040(3) 0.041(3) -0.004(2) 0.034(2) -0.007(2)
C1 0.049(6) 0.042(3) 0.049(3) -0.007(3) 0.033(4) -0.009(3)
C2 0.087(8) 0.048(4) 0.058(4) -0.003(3) 0.049(5) -0.009(4)
C3 0.097(8) 0.041(4) 0.060(4) -0.004(3) 0.042(5) -0.006(5)
C4 0.116(9) 0.036(4) 0.063(4) -0.010(3) 0.049(5) -0.010(5)
C5 0.241(15) 0.043(5) 0.086(5) -0.018(4) 0.091(8) -0.014(6)
C6 0.267(17) 0.048(5) 0.086(6) -0.020(4) 0.090(8) -0.004(7)
C7 0.179(13) 0.057(5) 0.069(5) -0.019(4) 0.070(7) 0.002(6)
C8 0.114(9) 0.045(5) 0.060(4) -0.011(4) 0.052(5) 0.002(5)
C9 0.069(7) 0.047(4) 0.053(4) -0.009(3) 0.039(4) -0.011(4)
C10 0.047(5) 0.041(3) 0.051(3) -0.011(3) 0.037(4) -0.013(3)
C11 0.047(5) 0.050(3) 0.036(4) -0.009(3) 0.031(4) -0.011(3)
C12 0.037(5) 0.076(5) 0.048(4) -0.001(3) 0.015(3) -0.010(4)
C13 0.048(6) 0.083(6) 0.050(4) 0.003(4) 0.007(4) -0.011(5)
C14 0.076(7) 0.098(6) 0.061(5) 0.012(4) 0.010(5) -0.015(5)
C15 0.058(6) 0.073(5) 0.055(4) 0.008(4) 0.021(4) 0.003(4)
C16 0.078(7) 0.089(6) 0.070(5) 0.019(4) 0.029(5) 0.004(5)
C17 0.084(7) 0.082(7) 0.063(5) 0.022(5) 0.040(5) 0.005(5)
C18 0.074(7) 0.067(6) 0.066(5) 0.008(4) 0.042(5) 0.001(5)
C19 0.064(6) 0.071(5) 0.059(5) 0.008(4) 0.034(4) -0.002(4)
C20 0.050(5) 0.069(5) 0.053(4) 0.005(3) 0.028(4) 0.001(4)
C21 0.033(4) 0.063(4) 0.041(3) -0.003(3) 0.020(3) -0.001(3)
C22 0.041(4) 0.046(4) 0.038(3) -0.007(3) 0.026(3) -0.004(3)
C23 0.069(4) 0.044(4) 0.055(4) -0.010(3) 0.053(3) -0.015(3)
C24 0.079(6) 0.062(5) 0.068(5) -0.026(4) 0.049(4) -0.017(4)
C25 0.091(6) 0.064(5) 0.067(5) -0.020(4) 0.048(4) -0.033(4)
C26 0.090(6) 0.069(5) 0.051(4) -0.017(4) 0.033(4) -0.030(4)
C27 0.109(8) 0.092(7) 0.065(5) -0.011(5) 0.022(5) -0.034(5)
C28 0.135(10) 0.110(8) 0.058(6) -0.020(5) -0.010(6) -0.017(7)
C29 0.106(8) 0.098(7) 0.059(5) -0.011(5) 0.002(5) -0.024(6)
C30 0.100(7) 0.083(6) 0.049(5) -0.022(4) 0.010(5) -0.009(5)
C31 0.087(6) 0.069(5) 0.049(4) -0.012(3) 0.035(4) -0.026(4)
C32 0.068(5) 0.049(4) 0.042(3) -0.012(3) 0.038(3) -0.016(3)
C33 0.056(4) 0.039(4) 0.045(3) -0.008(3) 0.036(3) -0.006(3)
C34 0.051(4) 0.050(5) 0.056(4) -0.017(3) 0.038(3) -0.013(3)
C35 0.052(4) 0.064(4) 0.063(5) -0.014(4) 0.040(4) -0.019(3)
C36 0.064(6) 0.066(5) 0.074(6) -0.021(4) 0.040(5) -0.028(4)
C37 0.076(7) 0.074(6) 0.137(9) -0.040(6) 0.066(7) -0.028(5)
C38 0.105(9) 0.079(6) 0.214(13) -0.061(7) 0.092(9) -0.041(6)
C39 0.108(9) 0.077(7) 0.218(13) -0.043(8) 0.088(9) -0.042(6)
C40 0.094(8) 0.080(6) 0.143(10) -0.032(6) 0.061(8) -0.042(5)
C41 0.065(6) 0.079(5) 0.083(6) -0.018(5) 0.040(5) -0.030(4)
C42 0.064(6) 0.088(5) 0.086(7) -0.013(5) 0.044(6) -0.030(4)
C43 0.054(5) 0.095(5) 0.086(6) -0.015(5) 0.046(5) -0.024(4)
C44 0.056(6) 0.109(7) 0.119(8) -0.015(6) 0.060(6) -0.018(5)
C45 0.077(7) 0.108(7) 0.136(10) -0.022(7) 0.073(7) -0.016(5)
C46 0.076(7) 0.093(7) 0.137(9) -0.036(6) 0.073(7) -0.016(5)
C47 0.065(6) 0.080(5) 0.104(7) -0.019(5) 0.063(6) -0.016(4)
C48 0.049(5) 0.073(5) 0.063(5) -0.012(4) 0.039(4) -0.018(4)
C49 0.047(4) 0.040(4) 0.066(4) -0.006(3) 0.043(3) -0.011(3)
C50 0.054(5) 0.052(5) 0.096(5) -0.018(4) 0.050(4) -0.005(4)
C51 0.037(5) 0.067(5) 0.081(5) -0.029(4) 0.036(4) -0.011(4)
C52 0.048(6) 0.077(6) 0.083(5) -0.021(4) 0.045(5) -0.002(4)
C53 0.072(7) 0.105(7) 0.088(6) -0.020(5) 0.060(6) -0.006(5)
C54 0.062(7) 0.116(8) 0.101(7) -0.031(5) 0.056(6) -0.003(6)
C55 0.055(7) 0.107(8) 0.096(7) -0.038(5) 0.043(6) -0.006(6)
C56 0.046(6) 0.087(6) 0.096(6) -0.027(4) 0.038(5) 0.001(4)
C57 0.044(6) 0.079(6) 0.108(6) -0.026(4) 0.035(5) -0.003(5)
C58 0.098(8) 0.085(7) 0.151(7) 0.009(6) 0.084(7) 0.027(6)
C59 0.197(13) 0.130(10) 0.205(10) 0.064(8) 0.145(10) 0.099(10)
C60 0.232(15) 0.153(12) 0.222(11) 0.077(10) 0.168(11) 0.113(11)
C61 0.228(15) 0.132(11) 0.207(11) 0.089(9) 0.168(11) 0.108(10)
C62 0.153(11) 0.098(9) 0.160(9) 0.043(7) 0.119(9) 0.052(8)
C63 0.079(7) 0.051(5) 0.110(6) -0.006(4) 0.059(5) 0.001(4)
C64 0.067(6) 0.048(4) 0.057(4) -0.010(3) 0.050(5) -0.011(4)
C65 0.089(5) 0.038(5) 0.068(4) -0.003(3) 0.065(4) 0.004(4)
C66 0.095(5) 0.031(5) 0.059(3) 0.002(3) 0.059(4) 0.004(4)
C67 0.102(6) 0.045(6) 0.059(4) -0.012(4) 0.060(4) -0.005(4)
C68 0.106(7) 0.078(7) 0.066(5) -0.013(5) 0.053(5) -0.002(6)
C69 0.113(7) 0.088(8) 0.062(5) -0.019(5) 0.055(5) -0.011(6)
C70 0.113(7) 0.091(8) 0.062(4) 0.003(5) 0.054(5) 0.002(6)
C71 0.106(6) 0.048(6) 0.066(4) -0.001(4) 0.065(4) 0.003(4)
C72 0.110(6) 0.039(5) 0.081(4) 0.007(4) 0.076(4) 0.012(4)
C73 0.103(6) 0.048(6) 0.088(4) -0.006(4) 0.079(4) -0.002(5)
C74 0.116(7) 0.091(8) 0.110(6) -0.001(6) 0.095(5) -0.013(6)
C75 0.112(7) 0.091(9) 0.113(6) -0.001(6) 0.087(6) -0.007(6)
C76 0.106(7) 0.103(9) 0.114(6) -0.012(6) 0.089(6) -0.029(6)
C77 0.104(6) 0.079(8) 0.095(5) -0.026(5) 0.084(5) -0.023(5)
C78 0.096(5) 0.033(5) 0.085(4) -0.001(4) 0.075(4) -0.001(4)
N4 0.104(7) 0.089(6) 0.102(6) 0.022(4) 0.073(5) 0.020(5)
C79 0.121(8) 0.122(9) 0.121(8) 0.024(6) 0.049(7) 0.002(7)
C80 0.108(8) 0.244(19) 0.139(11) 0.106(11) 0.051(8) 0.019(9)
C81 0.104(10) 0.106(7) 0.130(8) 0.044(6) 0.065(8) 0.023(6)
C82 0.157(16) 0.192(15) 0.145(9) 0.096(9) 0.105(11) 0.058(12)
C83 0.108(7) 0.093(9) 0.124(9) 0.020(6) 0.067(7) 0.026(6)
C84 0.123(9) 0.171(15) 0.139(11) 0.012(9) 0.070(8) -0.019(9)
C85 0.135(11) 0.162(10) 0.109(7) 0.033(6) 0.080(8) 0.034(8)
C86 0.161(16) 0.167(12) 0.110(9) 0.047(8) 0.094(11) 0.038(11)

loop_
_atom_type_symbol
_atom_type_description
_atom_type_scat_dispersion_real
_atom_type_scat_dispersion_imag
_atom_type_scat_source
C C 0.0033 0.0016 'International Tables Vol C Tables 4.2.6.8 and 6.1.1.4'
H H 0.0000 0.0000 'International Tables Vol C Tables 4.2.6.8 and 6.1.1.4'
Cr Cr 0.3209 0.6236 'International Tables Vol C Tables 4.2.6.8 and 6.1.1.4'
N N 0.0061 0.0033 'International Tables Vol C Tables 4.2.6.8 and 6.1.1.4'
Na Na 0.0362 0.0249 'International Tables Vol C Tables 4.2.6.8 and 6.1.1.4'
O O 0.0106 0.0060 'International Tables Vol C Tables 4.2.6.8 and 6.1.1.4'

loop_
_geom_angle_atom_site_label_1
_geom_angle_atom_site_label_2
_geom_angle_atom_site_label_3
_geom_angle
_geom_angle_site_symmetry_1
_geom_angle_site_symmetry_3
O1 Cr1 Na1 108.74(17) . .
O1 Cr1 O7 89.9(2) . .
O1 Cr1 O12 92.0(2) . .
O1 Cr1 N1 88.1(2) . .
O6 Cr1 Na1 41.08(14) . .
O6 Cr1 O1 90.8(2) . .
O6 Cr1 O7 177.1(2) . .
O6 Cr1 O12 93.7(2) . .
O6 Cr1 N1 89.5(2) . .
O7 Cr1 Na1 136.10(16) . .
O7 Cr1 O12 89.1(2) . .
O7 Cr1 N1 87.7(2) . .
O13 Cr1 Na1 70.98(17) . .
O13 Cr1 O1 178.1(2) . .
O13 Cr1 O6 90.1(2) . .
O13 Cr1 O7 89.1(3) . .
O13 Cr1 O12 89.6(2) . .
O13 Cr1 N1 90.2(3) . .
O12 Cr1 Na1 127.97(17) . .
N1 Cr1 Na1 54.93(19) . .
N1 Cr1 O12 176.8(3) . .
O2 Cr2 Na1 41.41(16) . .
O2 Cr2 O8 92.9(2) . .
O2 Cr2 O9 177.1(2) . .
O2 Cr2 N2 89.7(2) . .
O3 Cr2 Na1 109.77(19) . .
O3 Cr2 O2 90.5(2) . .
O3 Cr2 O8 91.6(3) . .
O3 Cr2 O9 90.6(3) . .
O3 Cr2 N2 87.6(3) . .
O13 Cr2 Na1 69.37(18) . .
O13 Cr2 O2 89.6(2) . .
O13 Cr2 O3 178.4(3) . .
O13 Cr2 O8 90.0(2) . .
O13 Cr2 O9 89.1(2) . .
O13 Cr2 N2 90.8(3) . .
O8 Cr2 Na1 126.90(19) . .
O8 Cr2 O9 89.7(2) . .
O9 Cr2 Na1 135.75(18) . .
N2 Cr2 Na1 55.8(2) . .
N2 Cr2 O8 177.3(3) . .
N2 Cr2 O9 87.7(3) . .
O4 Cr3 Na1 43.12(15) . .
O4 Cr3 O10 92.2(2) . .
O4 Cr3 O11 177.4(2) . .
O4 Cr3 N3 91.1(2) . .
O5 Cr3 Na1 108.26(17) . .
O5 Cr3 O4 89.9(2) . .
O5 Cr3 O10 92.0(3) . .
O5 Cr3 O11 92.5(2) . .
O5 Cr3 N3 88.0(3) . .
O13 Cr3 Na1 70.75(17) . .
O13 Cr3 O4 90.6(2) . .
O13 Cr3 O5 177.8(3) . .
O13 Cr3 O10 90.1(3) . .
O13 Cr3 O11 87.0(2) . .
O13 Cr3 N3 89.9(3) . .
O10 Cr3 Na1 128.54(15) . .
O11 Cr3 Na1 134.82(18) . .
O11 Cr3 O10 88.8(2) . .
N3 Cr3 Na1 54.41(17) . .
N3 Cr3 O10 176.8(2) . .
N3 Cr3 O11 88.0(3) . .
O2 Na1 O2 180.0(2) 7_666 .
O2 Na1 O4 93.88(18) . 7_666
O2 Na1 O4 93.88(18) 7_666 .
O2 Na1 O4 86.12(18) . .
O2 Na1 O4 86.12(18) 7_666 7_666
O2 Na1 N1 29.10(17) 7_666 7_666
O2 Na1 N1 150.90(17) 7_666 .
O2 Na1 N1 29.10(18) . .
O2 Na1 N1 150.90(17) . 7_666
O2 Na1 N2 62.49(18) . .
O2 Na1 N2 117.51(18) . 7_666
O2 Na1 N2 117.51(18) 7_666 .
O2 Na1 N2 62.48(18) 7_666 7_666
O2 Na1 N3 78.32(19) 7_666 .
O2 Na1 N3 101.68(19) . .
O2 Na1 N3 78.32(19) . 7_666
O2 Na1 N3 101.69(19) 7_666 7_666
O4 Na1 O4 180.0 . 7_666
O4 Na1 N1 78.45(19) 7_666 .
O4 Na1 N1 78.45(19) . 7_666
O4 Na1 N1 101.55(19) 7_666 7_666
O4 Na1 N1 101.55(19) . .
O4 Na1 N2 28.00(16) . .
O4 Na1 N2 28.00(16) 7_666 7_666
O4 Na1 N2 152.00(16) 7_666 .
O4 Na1 N2 152.00(16) . 7_666
O4 Na1 N3 64.26(18) 7_666 7_666
O4 Na1 N3 115.74(18) . 7_666
O4 Na1 N3 115.74(18) 7_666 .
O4 Na1 N3 64.26(18) . .
O6 Na1 O2 87.62(18) . .
O6 Na1 O2 92.38(18) . 7_666
O6 Na1 O2 92.38(18) 7_666 .
O6 Na1 O2 87.62(18) 7_666 7_666
O6 Na1 O4 91.28(16) 7_666 .
O6 Na1 O4 91.29(16) . 7_666
O6 Na1 O4 88.71(16) 7_666 7_666
O6 Na1 O4 88.71(16) . .
O6 Na1 O6 180.0 . 7_666
O6 Na1 N1 63.78(18) . .
O6 Na1 N1 63.78(18) 7_666 7_666
O6 Na1 N1 116.22(18) 7_666 .
O6 Na1 N1 116.22(18) . 7_666
O6 Na1 N2 101.80(18) 7_666 7_666
O6 Na1 N2 78.20(18) . 7_666
O6 Na1 N2 101.79(18) . .
O6 Na1 N2 78.20(18) 7_666 .
O6 Na1 N3 150.43(17) 7_666 .
O6 Na1 N3 29.57(17) 7_666 7_666
O6 Na1 N3 29.57(17) . .
O6 Na1 N3 150.43(17) . 7_666
N1 Na1 N1 180.0 7_666 .
N1 Na1 N2 85.2(2) 7_666 7_666
N1 Na1 N2 94.8(2) . 7_666
N1 Na1 N2 94.8(2) 7_666 .
N1 Na1 N2 85.2(2) . .
N2 Na1 N2 180.0(2) 7_666 .
N3 Na1 N1 86.32(19) 7_666 7_666
N3 Na1 N1 93.68(19) . 7_666
N3 Na1 N1 93.67(19) 7_666 .
N3 Na1 N1 86.32(19) . .
N3 Na1 N2 94.60(19) . 7_666
N3 Na1 N2 85.40(19) . .
N3 Na1 N2 85.40(19) 7_666 7_666
N3 Na1 N2 94.60(19) 7_666 .
N3 Na1 N3 180.0(3) . 7_666
C1 O1 Cr1 128.3(5) . .
Cr2 O2 Na1 106.3(2) . .
N1 O2 Cr2 111.7(4) . .
N1 O2 Na1 92.1(4) . .
C12 O3 Cr2 128.8(6) . .
Cr3 O4 Na1 103.4(2) . .
N2 O4 Cr3 111.1(4) . .
N2 O4 Na1 95.6(4) . .
C23 O5 Cr3 127.7(6) . .
Cr1 O6 Na1 106.5(2) . .
N3 O6 Cr1 110.9(4) . .
N3 O6 Na1 93.4(3) . .
C34 O7 Cr1 127.1(5) . .
Cr1 O13 Cr2 116.0(3) . .
Cr1 O13 Cr3 116.2(3) . .
Cr3 O13 Cr2 115.0(3) . .
C34 O8 Cr2 129.8(5) . .
C49 O9 Cr2 126.1(6) . .
C49 O10 Cr3 130.1(6) . .
C64 O11 Cr3 126.9(5) . .
C64 O12 Cr1 129.3(5) . .
Cr1 N1 Na1 89.6(2) . .
O2 N1 Cr1 115.6(5) . .
O2 N1 Na1 58.8(3) . .
C11 N1 Cr1 127.9(6) . .
C11 N1 Na1 116.0(5) . .
C11 N1 O2 116.4(6) . .
Cr2 N2 Na1 89.4(2) . .
O4 N2 Cr2 115.6(4) . .
O4 N2 Na1 56.4(3) . .
C22 N2 Cr2 129.0(6) . .
C22 N2 Na1 117.2(5) . .
C22 N2 O4 115.4(7) . .
Cr3 N3 Na1 90.8(2) . .
O6 N3 Cr3 116.4(5) . .
O6 N3 Na1 57.1(3) . .
C33 N3 Cr3 129.4(6) . .
C33 N3 Na1 113.1(5) . .
C33 N3 O6 114.0(7) . .
O1 C1 C2 116.6(7) . .
O1 C1 C10 125.3(8) . .
C10 C1 C2 118.0(8) . .
C1 C2 H2 119.2 . .
C3 C2 C1 121.6(8) . .
C3 C2 H2 119.2 . .
C2 C3 H3 119.1 . .
C2 C3 C4 121.7(9) . .
C4 C3 H3 119.1 . .
C3 C4 C5 121.7(9) . .
C3 C4 C9 117.8(8) . .
C5 C4 C9 119.9(9) . .
C4 C5 H5 119.6 . .
C6 C5 C4 120.8(11) . .
C6 C5 H5 119.6 . .
C5 C6 H6 119.2 . .
C5 C6 C7 121.7(11) . .
C7 C6 H6 119.2 . .
C6 C7 H7 119.7 . .
C8 C7 C6 120.5(10) . .
C8 C7 H7 119.7 . .
C7 C8 H8 119.4 . .
C7 C8 C9 121.2(9) . .
C9 C8 H8 119.4 . .
C4 C9 C8 115.6(8) . .
C10 C9 C4 120.3(7) . .
C10 C9 C8 124.0(8) . .
C1 C10 C9 119.7(8) . .
C1 C10 C11 121.5(7) . .
C9 C10 C11 118.7(7) . .
N1 C11 C10 125.5(7) . .
N1 C11 H11 117.3 . .
C10 C11 H11 117.3 . .
O3 C12 C13 114.7(9) . .
O3 C12 C21 123.7(8) . .
C21 C12 C13 121.3(9) . .
C12 C13 H13 120.3 . .
C14 C13 C12 119.3(10) . .
C14 C13 H13 120.3 . .
C13 C14 H14 118.2 . .
C13 C14 C15 123.5(10) . .
C15 C14 H14 118.2 . .
C16 C15 C14 124.3(10) . .
C20 C15 C14 115.4(9) . .
C20 C15 C16 120.2(10) . .
C15 C16 H16 119.0 . .
C17 C16 C15 121.9(11) . .
C17 C16 H16 119.0 . .
C16 C17 H17 120.9 . .
C18 C17 C16 118.2(11) . .
C18 C17 H17 120.9 . .
C17 C18 H18 117.6 . .
C17 C18 C19 124.8(11) . .
C19 C18 H18 117.6 . .
C18 C19 H19 119.8 . .
C18 C19 C20 120.3(10) . .
C20 C19 H19 119.8 . .
C15 C20 C21 121.8(9) . .
C19 C20 C15 114.6(9) . .
C19 C20 C21 123.5(9) . .
C12 C21 C20 117.9(8) . .
C12 C21 C22 121.7(8) . .
C20 C21 C22 120.3(8) . .
N2 C22 C21 124.9(8) . .
N2 C22 H22 117.5 . .
C21 C22 H22 117.5 . .
O5 C23 C24 116.1(9) . .
O5 C23 C32 126.9(8) . .
C32 C23 C24 117.0(9) . .
C23 C24 H24 120.4 . .
C25 C24 C23 119.2(11) . .
C25 C24 H24 120.4 . .
C24 C25 H25 117.3 . .
C24 C25 C26 125.5(10) . .
C26 C25 H25 117.3 . .
C25 C26 C27 123.1(11) . .
C25 C26 C31 117.5(11) . .
C27 C26 C31 119.4(12) . .
C26 C27 H27 118.9 . .
C28 C27 C26 122.2(12) . .
C28 C27 H27 118.9 . .
C27 C28 H28 119.7 . .
C27 C28 C29 120.6(12) . .
C29 C28 H28 119.7 . .
C28 C29 H29 120.8 . .
C30 C29 C28 118.3(13) . .
C30 C29 H29 120.8 . .
C29 C30 H30 118.8 . .
C29 C30 C31 122.4(11) . .
C31 C30 H30 118.8 . .
C26 C31 C30 117.0(10) . .
C32 C31 C26 120.9(11) . .
C32 C31 C30 122.1(9) . .
C23 C32 C33 118.2(8) . .
C31 C32 C23 119.7(8) . .
C31 C32 C33 122.0(9) . .
N3 C33 C32 124.5(9) . .
N3 C33 H33 117.7 . .
C32 C33 H33 117.7 . .
O7 C34 O8 127.7(7) . .
O7 C34 C35 118.2(8) . .
O8 C34 C35 114.0(8) . .
C36 C35 C34 118.3(9) . .
C48 C35 C34 118.0(8) . .
C48 C35 C36 123.6(9) . .
C35 C36 C41 117.4(10) . .
C37 C36 C35 124.9(10) . .
C37 C36 C41 117.7(10) . .
C36 C37 H37 118.8 . .
C38 C37 C36 122.5(12) . .
C38 C37 H37 118.8 . .
C37 C38 H38 120.0 . .
C37 C38 C39 120.0(14) . .
C39 C38 H38 120.0 . .
C38 C39 H39 120.3 . .
C40 C39 C38 119.4(14) . .
C40 C39 H39 120.3 . .
C39 C40 H40 118.5 . .
C39 C40 C41 122.9(13) . .
C41 C40 H40 118.5 . .
C40 C41 C36 117.4(12) . .
C42 C41 C36 118.0(11) . .
C42 C41 C40 124.6(12) . .
C41 C42 H42 117.3 . .
C43 C42 C41 125.4(11) . .
C43 C42 H42 117.3 . .
C42 C43 C44 124.7(11) . .
C42 C43 C48 116.3(11) . .
C44 C43 C48 119.0(11) . .
C43 C44 H44 119.7 . .
C45 C44 C43 120.5(12) . .
C45 C44 H44 119.8 . .
C44 C45 H45 117.6 . .
C44 C45 C46 124.9(13) . .
C46 C45 H45 117.6 . .
C45 C46 H46 123.6 . .
C47 C46 C45 112.8(12) . .
C47 C46 H46 123.6 . .
C46 C47 H47 115.9 . .
C46 C47 C48 128.1(11) . .
C48 C47 H47 115.9 . .
C35 C48 C43 119.2(9) . .
C35 C48 C47 126.1(9) . .
C47 C48 C43 114.6(10) . .
O9 C49 O10 128.1(8) . .
O9 C49 C50 117.3(9) . .
O10 C49 C50 114.5(8) . .
C51 C50 C49 118.1(9) . .
C63 C50 C49 121.3(9) . .
C63 C50 C51 120.6(10) . .
C52 C51 C50 123.3(9) . .
C56 C51 C50 117.3(10) . .
C56 C51 C52 119.4(9) . .
C51 C52 H52 119.4 . .
C53 C52 C51 121.3(10) . .
C53 C52 H52 119.4 . .
C52 C53 H53 120.9 . .
C52 C53 C54 118.2(12) . .
C54 C53 H53 120.9 . .
C53 C54 H54 118.5 . .
C55 C54 C53 123.1(12) . .
C55 C54 H54 118.5 . .
C54 C55 H55 119.9 . .
C54 C55 C56 120.2(12) . .
C56 C55 H55 119.9 . .
C51 C56 C55 117.7(12) . .
C57 C56 C51 120.7(11) . .
C57 C56 C55 121.6(11) . .
C56 C57 H57 120.1 . .
C58 C57 C56 119.8(11) . .
C58 C57 H57 120.1 . .
C57 C58 C59 120.8(13) . .
C57 C58 C63 120.9(13) . .
C63 C58 C59 118.2(13) . .
C58 C59 H59 117.9 . .
C60 C59 C58 124.3(15) . .
C60 C59 H59 117.9 . .
C59 C60 H60 121.4 . .
C59 C60 C61 117.2(16) . .
C61 C60 H60 121.4 . .
C60 C61 H61 119.7 . .
C62 C61 C60 120.6(15) . .
C62 C61 H61 119.7 . .
C61 C62 H62 119.1 . .
C61 C62 C63 121.8(13) . .
C63 C62 H62 119.1 . .
C50 C63 C58 120.6(11) . .
C50 C63 C62 121.6(11) . .
C58 C63 C62 117.7(12) . .
O11 C64 O12 128.7(7) . .
O11 C64 C65 115.7(7) . .
O12 C64 C65 115.6(8) . .
C66 C65 C64 119.4(9) . .
C66 C65 C78 121.8(8) . .
C78 C65 C64 118.8(9) . .
C65 C66 C71 118.4(10) . .
C67 C66 C65 122.8(8) . .
C67 C66 C71 118.7(10) . .
C66 C67 H67 118.1 . .
C68 C67 C66 123.8(9) . .
C68 C67 H67 118.1 . .
C67 C68 H68 121.3 . .
C67 C68 C69 117.5(12) . .
C69 C68 H68 121.3 . .
C68 C69 H69 121.1 . .
C70 C69 C68 117.8(11) . .
C70 C69 H69 121.1 . .
C69 C70 H70 118.8 . .
C71 C70 C69 122.3(11) . .
C71 C70 H70 118.8 . .
C70 C71 C66 119.8(11) . .
C70 C71 C72 122.2(10) . .
C72 C71 C66 118.0(10) . .
C71 C72 H72 117.7 . .
C73 C72 C71 124.7(9) . .
C73 C72 H72 117.7 . .
C72 C73 C74 123.1(10) . .
C72 C73 C78 117.9(10) . .
C74 C73 C78 118.9(11) . .
C73 C74 H74 119.4 . .
C75 C74 C73 121.2(11) . .
C75 C74 H74 119.4 . .
C74 C75 H75 119.4 . .
C74 C75 C76 121.2(13) . .
C76 C75 H75 119.4 . .
C75 C76 H76 120.5 . .
C77 C76 C75 118.9(12) . .
C77 C76 H76 120.5 . .
C76 C77 H77 118.7 . .
C76 C77 C78 122.7(10) . .
C78 C77 H77 118.7 . .
C65 C78 C73 118.9(10) . .
C65 C78 C77 124.3(8) . .
C77 C78 C73 116.8(10) . .
C79 N4 C81 114.6(12) . .
C79 N4 C83 105.0(12) . .
C79 N4 C85 118.8(12) . .
C81 N4 C83 107.8(10) . .
C81 N4 C85 103.4(10) . .
C85 N4 C83 106.7(10) . .
N4 C79 H79A 109.3 . .
N4 C79 H79B 109.3 . .
N4 C79 C80 111.7(15) . .
H79A C79 H79B 107.9 . .
C80 C79 H79A 109.3 . .
C80 C79 H79B 109.3 . .
C79 C80 H80A 109.5 . .
C79 C80 H80B 109.5 . .
C79 C80 H80C 109.5 . .
H80A C80 H80B 109.5 . .
H80A C80 H80C 109.5 . .
H80B C80 H80C 109.5 . .
N4 C81 H81A 109.6 . .
N4 C81 H81B 109.6 . .
N4 C81 C82 110.3(11) . .
H81A C81 H81B 108.1 . .
C82 C81 H81A 109.6 . .
C82 C81 H81B 109.6 . .
C81 C82 H82A 109.5 . .
C81 C82 H82B 109.5 . .
C81 C82 H82C 109.5 . .
H82A C82 H82B 109.5 . .
H82A C82 H82C 109.5 . .
H82B C82 H82C 109.5 . .
N4 C83 H83A 107.8 . .
N4 C83 H83B 107.8 . .
H83A C83 H83B 107.1 . .
C84 C83 N4 118.1(12) . .
C84 C83 H83A 107.8 . .
C84 C83 H83B 107.8 . .
C83 C84 H84A 109.5 . .
C83 C84 H84B 109.5 . .
C83 C84 H84C 109.5 . .
H84A C84 H84B 109.5 . .
H84A C84 H84C 109.5 . .
H84B C84 H84C 109.5 . .
N4 C85 H85A 109.3 . .
N4 C85 H85B 109.3 . .
N4 C85 C86 111.5(12) . .
H85A C85 H85B 108.0 . .
C86 C85 H85A 109.3 . .
C86 C85 H85B 109.3 . .
C85 C86 H86A 109.5 . .
C85 C86 H86B 109.5 . .
C85 C86 H86C 109.5 . .
H86A C86 H86B 109.5 . .
H86A C86 H86C 109.5 . .
H86B C86 H86C 109.5 . .

loop_
_geom_bond_atom_site_label_1
_geom_bond_atom_site_label_2
_geom_bond_distance
_geom_bond_site_symmetry_2
Cr1 Na1 3.4675(12) .
Cr1 O1 1.960(6) .
Cr1 O6 1.938(6) .
Cr1 O7 2.012(6) .
Cr1 O13 1.870(6) .
Cr1 O12 2.033(5) .
Cr1 N1 2.013(6) .
Cr2 Na1 3.5256(16) .
Cr2 O2 1.962(6) .
Cr2 O3 1.925(6) .
Cr2 O13 1.880(5) .
Cr2 O8 2.023(6) .
Cr2 O9 2.031(6) .
Cr2 N2 2.013(7) .
Cr3 Na1 3.4752(12) .
Cr3 O4 1.969(5) .
Cr3 O5 1.938(6) .
Cr3 O13 1.873(6) .
Cr3 O10 2.043(6) .
Cr3 O11 2.027(5) .
Cr3 N3 1.984(8) .
Na1 O2 2.430(6) 7_666
Na1 O2 2.430(6) .
Na1 O4 2.442(5) .
Na1 O4 2.442(5) 7_666
Na1 O6 2.377(5) 7_666
Na1 O6 2.377(5) .
Na1 N1 2.838(7) 7_666
Na1 N1 2.838(7) .
Na1 N2 2.917(7) .
Na1 N2 2.917(7) 7_666
Na1 N3 2.826(6) 7_666
Na1 N3 2.826(6) .
O1 C1 1.303(9) .
O2 N1 1.381(8) .
O3 C12 1.365(11) .
O4 N2 1.376(8) .
O5 C23 1.278(10) .
O6 N3 1.397(8) .
O7 C34 1.236(10) .
O8 C34 1.283(10) .
O9 C49 1.234(9) .
O10 C49 1.259(10) .
O11 C64 1.244(10) .
O12 C64 1.249(9) .
N1 C11 1.279(9) .
N2 C22 1.269(9) .
N3 C33 1.289(10) .
C1 C2 1.429(12) .
C1 C10 1.396(10) .
C2 H2 0.9300 .
C2 C3 1.346(12) .
C3 H3 0.9300 .
C3 C4 1.383(12) .
C4 C5 1.416(13) .
C4 C9 1.433(12) .
C5 H5 0.9300 .
C5 C6 1.326(14) .
C6 H6 0.9300 .
C6 C7 1.383(15) .
C7 H7 0.9300 .
C7 C8 1.357(12) .
C8 H8 0.9300 .
C8 C9 1.453(11) .
C9 C10 1.410(11) .
C10 C11 1.433(11) .
C11 H11 0.9300 .
C12 C13 1.415(12) .
C12 C21 1.373(12) .
C13 H13 0.9300 .
C13 C14 1.322(13) .
C14 H14 0.9300 .
C14 C15 1.438(15) .
C15 C16 1.425(14) .
C15 C20 1.414(13) .
C16 H16 0.9300 .
C16 C17 1.322(15) .
C17 H17 0.9300 .
C17 C18 1.311(13) .
C18 H18 0.9300 .
C18 C19 1.373(12) .
C19 H19 0.9300 .
C19 C20 1.412(13) .
C20 C21 1.421(12) .
C21 C22 1.451(11) .
C22 H22 0.9300 .
C23 C24 1.469(12) .
C23 C32 1.436(13) .
C24 H24 0.9300 .
C24 C25 1.323(14) .
C25 H25 0.9300 .
C25 C26 1.371(15) .
C26 C27 1.417(15) .
C26 C31 1.418(13) .
C27 H27 0.9300 .
C27 C28 1.330(18) .
C28 H28 0.9300 .
C28 C29 1.462(17) .
C29 H29 0.9300 .
C29 C30 1.346(14) .
C30 H30 0.9300 .
C30 C31 1.462(15) .
C31 C32 1.401(13) .
C32 C33 1.446(11) .
C33 H33 0.9300 .
C34 C35 1.525(7) .
C35 C36 1.406(13) .
C35 C48 1.371(13) .
C36 C37 1.396(15) .
C36 C41 1.468(14) .
C37 H37 0.9300 .
C37 C38 1.324(15) .
C38 H38 0.9300 .
C38 C39 1.443(18) .
C39 H39 0.9300 .
C39 C40 1.328(18) .
C40 H40 0.9300 .
C40 C41 1.391(15) .
C41 C42 1.385(15) .
C42 H42 0.9300 .
C42 C43 1.374(14) .
C43 C44 1.410(15) .
C43 C48 1.486(13) .
C44 H44 0.9300 .
C44 C45 1.274(15) .
C45 H45 0.9300 .
C45 C46 1.488(16) .
C46 H46 0.9300 .
C46 C47 1.340(14) .
C47 H47 0.9300 .
C47 C48 1.379(13) .
C49 C50 1.509(13) .
C50 C51 1.424(13) .
C50 C63 1.377(14) .
C51 C52 1.423(13) .
C51 C56 1.409(14) .
C52 H52 0.9300 .
C52 C53 1.371(12) .
C53 H53 0.9300 .
C53 C54 1.423(15) .
C54 H54 0.9300 .
C54 C55 1.310(15) .
C55 H55 0.9300 .
C55 C56 1.463(14) .
C56 C57 1.405(15) .
C57 H57 0.9300 .
C57 C58 1.366(15) .
C58 C59 1.410(18) .
C58 C63 1.378(15) .
C59 H59 0.9300 .
C59 C60 1.330(19) .
C60 H60 0.9300 .
C60 C61 1.425(19) .
C61 H61 0.9300 .
C61 C62 1.334(16) .
C62 H62 0.9300 .
C62 C63 1.435(15) .
C64 C65 1.520(10) .
C65 C66 1.388(13) .
C65 C78 1.415(13) .
C66 C67 1.376(13) .
C66 C71 1.415(11) .
C67 H67 0.9300 .
C67 C68 1.348(13) .
C68 H68 0.9300 .
C68 C69 1.474(13) .
C69 H69 0.9300 .
C69 C70 1.396(16) .
C70 H70 0.9300 .
C70 C71 1.348(14) .
C71 C72 1.407(15) .
C72 H72 0.9300 .
C72 C73 1.338(14) .
C73 C74 1.403(15) .
C73 C78 1.428(11) .
C74 H74 0.9300 .
C74 C75 1.333(15) .
C75 H75 0.9300 .
C75 C76 1.407(13) .
C76 H76 0.9300 .
C76 C77 1.338(15) .
C77 H77 0.9300 .
C77 C78 1.419(14) .
N4 C79 1.364(17) .
N4 C81 1.482(14) .
N4 C83 1.543(16) .
N4 C85 1.526(14) .
C79 H79A 0.9700 .
C79 H79B 0.9700 .
C79 C80 1.56(2) .
C80 H80A 0.9600 .
C80 H80B 0.9600 .
C80 H80C 0.9600 .
C81 H81A 0.9700 .
C81 H81B 0.9700 .
C81 C82 1.638(17) .
C82 H82A 0.9600 .
C82 H82B 0.9600 .
C82 H82C 0.9600 .
C83 H83A 0.9700 .
C83 H83B 0.9700 .
C83 C84 1.542(18) .
C84 H84A 0.9600 .
C84 H84B 0.9600 .
C84 H84C 0.9600 .
C85 H85A 0.9700 .
C85 H85B 0.9700 .
C85 C86 1.533(17) .
C86 H86A 0.9600 .
C86 H86B 0.9600 .
C86 H86C 0.9600 .

loop_
_geom_torsion_atom_site_label_1
_geom_torsion_atom_site_label_2
_geom_torsion_atom_site_label_3
_geom_torsion_atom_site_label_4
_geom_torsion
Cr1 O1 C1 C2 -164.5(6)
Cr1 O1 C1 C10 18.3(12)
Cr1 O6 N3 Cr3 -36.7(5)
Cr1 O6 N3 Na1 -109.1(3)
Cr1 O6 N3 C33 148.0(5)
Cr1 O7 C34 O8 1.7(12)
Cr1 O7 C34 C35 178.6(5)
Cr1 O12 C64 O11 -14.5(16)
Cr1 O12 C64 C65 164.7(6)
Cr1 N1 C11 C10 3.4(13)
Cr2 O2 N1 Cr1 -35.9(6)
Cr2 O2 N1 Na1 -108.5(3)
Cr2 O2 N1 C11 145.8(6)
Cr2 O3 C12 C13 -164.9(7)
Cr2 O3 C12 C21 21.3(14)
Cr2 O8 C34 O7 -17.2(13)
Cr2 O8 C34 C35 165.8(6)
Cr2 O9 C49 O10 0.1(12)
Cr2 O9 C49 C50 178.7(6)
Cr2 N2 C22 C21 4.6(12)
Cr3 O4 N2 Cr2 -36.2(5)
Cr3 O4 N2 Na1 -106.7(3)
Cr3 O4 N2 C22 146.3(6)
Cr3 O5 C23 C24 -159.7(5)
Cr3 O5 C23 C32 23.9(11)
Cr3 O10 C49 O9 -17.1(12)
Cr3 O10 C49 C50 164.2(6)
Cr3 O11 C64 O12 -2.6(15)
Cr3 O11 C64 C65 178.2(6)
Cr3 N3 C33 C32 9.2(11)
Na1 Cr1 O13 Cr2 70.9(3)
Na1 Cr1 O13 Cr3 -69.0(3)
Na1 Cr2 O13 Cr1 -69.9(3)
Na1 Cr2 O13 Cr3 70.5(3)
Na1 Cr3 O13 Cr1 68.9(3)
Na1 Cr3 O13 Cr2 -71.4(3)
Na1 O2 N1 Cr1 72.6(4)
Na1 O2 N1 C11 -105.8(7)
Na1 O4 N2 Cr2 70.6(4)
Na1 O4 N2 C22 -107.0(6)
Na1 O6 N3 Cr3 72.4(4)
Na1 O6 N3 C33 -102.9(6)
Na1 N1 C11 C10 115.1(8)
Na1 N2 C22 C21 118.2(8)
Na1 N3 C33 C32 120.9(7)
O1 C1 C2 C3 178.6(10)
O1 C1 C10 C9 -175.8(9)
O1 C1 C10 C11 -0.1(14)
O2 Cr2 O13 Cr1 -32.9(3)
O2 Cr2 O13 Cr3 107.5(3)
O2 N1 C11 C10 -178.5(7)
O3 C12 C13 C14 176.1(11)
O3 C12 C21 C20 -176.4(8)
O3 C12 C21 C22 -0.5(14)
O4 Cr3 O13 Cr1 107.9(3)
O4 Cr3 O13 Cr2 -32.4(3)
O4 N2 C22 C21 -178.2(7)
O5 C23 C24 C25 179.0(8)
O5 C23 C32 C31 -179.7(8)
O5 C23 C32 C33 -1.5(12)
O6 Cr1 O13 Cr2 108.0(3)
O6 Cr1 O13 Cr3 -31.9(3)
O6 N3 C33 C32 -176.3(6)
O7 Cr1 O13 Cr2 -69.2(3)
O7 Cr1 O13 Cr3 150.9(3)
O7 C34 C35 C36 -65.6(11)
O7 C34 C35 C48 110.9(10)
O8 Cr2 O13 Cr1 60.0(3)
O8 Cr2 O13 Cr3 -159.6(3)
O8 C34 C35 C36 111.7(10)
O8 C34 C35 C48 -71.9(10)
O9 Cr2 O13 Cr1 149.7(3)
O9 Cr2 O13 Cr3 -69.9(3)
O9 C49 C50 C51 108.6(10)
O9 C49 C50 C63 -70.4(12)
O10 Cr3 O13 Cr1 -159.9(3)
O10 Cr3 O13 Cr2 59.8(3)
O10 C49 C50 C51 -72.5(11)
O10 C49 C50 C63 108.5(11)
O11 Cr3 O13 Cr1 -71.1(3)
O11 Cr3 O13 Cr2 148.6(3)
O11 C64 C65 C66 -68.1(12)
O11 C64 C65 C78 111.7(10)
O12 Cr1 O13 Cr2 -158.3(3)
O12 Cr1 O13 Cr3 61.8(3)
O12 C64 C65 C66 112.6(10)
O12 C64 C65 C78 -67.6(12)
N1 Cr1 O13 Cr2 18.5(4)
N1 Cr1 O13 Cr3 -121.5(3)
N2 Cr2 O13 Cr1 -122.6(3)
N2 Cr2 O13 Cr3 17.8(3)
N3 Cr3 O13 Cr1 16.9(3)
N3 Cr3 O13 Cr2 -123.5(3)
C1 C2 C3 C4 -4.8(17)
C1 C10 C11 N1 -11.1(14)
C2 C1 C10 C9 7.1(13)
C2 C1 C10 C11 -177.2(8)
C2 C3 C4 C5 -179.1(13)
C2 C3 C4 C9 10.2(17)
C3 C4 C5 C6 -176.2(15)
C3 C4 C9 C8 175.5(10)
C3 C4 C9 C10 -6.9(16)
C4 C5 C6 C7 3(3)
C4 C9 C10 C1 -1.7(14)
C4 C9 C10 C11 -177.5(9)
C5 C4 C9 C8 4.6(17)
C5 C4 C9 C10 -177.8(12)
C5 C6 C7 C8 0(3)
C6 C7 C8 C9 -1(2)
C7 C8 C9 C4 -1.5(16)
C7 C8 C9 C10 -178.9(12)
C8 C9 C10 C1 175.7(9)
C8 C9 C10 C11 -0.2(14)
C9 C4 C5 C6 -6(2)
C9 C10 C11 N1 164.7(9)
C10 C1 C2 C3 -4.1(15)
C12 C13 C14 C15 3.7(19)
C12 C21 C22 N2 -12.5(13)
C13 C12 C21 C20 10.2(14)
C13 C12 C21 C22 -173.9(9)
C13 C14 C15 C16 178.6(12)
C13 C14 C15 C20 1.6(18)
C14 C15 C16 C17 -175.2(12)
C14 C15 C20 C19 175.2(10)
C14 C15 C20 C21 -1.1(15)
C15 C16 C17 C18 -0.8(19)
C15 C20 C21 C12 -4.6(14)
C15 C20 C21 C22 179.4(9)
C16 C15 C20 C19 -1.9(15)
C16 C15 C20 C21 -178.2(10)
C16 C17 C18 C19 0.6(18)
C17 C18 C19 C20 -1.1(17)
C18 C19 C20 C15 1.7(14)
C18 C19 C20 C21 177.9(9)
C19 C20 C21 C12 179.4(9)
C19 C20 C21 C22 3.4(14)
C20 C15 C16 C17 1.6(18)
C20 C21 C22 N2 163.3(8)
C21 C12 C13 C14 -9.9(17)
C23 C24 C25 C26 1.0(16)
C23 C32 C33 N3 -15.4(12)
C24 C23 C32 C31 3.9(12)
C24 C23 C32 C33 -177.9(7)
C24 C25 C26 C27 -175.6(11)
C24 C25 C26 C31 2.5(17)
C25 C26 C27 C28 179.8(14)
C25 C26 C31 C30 179.6(10)
C25 C26 C31 C32 -2.7(15)
C26 C27 C28 C29 0(3)
C26 C31 C32 C23 -0.5(14)
C26 C31 C32 C33 -178.6(9)
C27 C26 C31 C30 -2.3(16)
C27 C26 C31 C32 175.4(10)
C27 C28 C29 C30 -1(2)
C28 C29 C30 C31 0(2)
C29 C30 C31 C26 1.4(18)
C29 C30 C31 C32 -176.3(12)
C30 C31 C32 C23 177.1(9)
C30 C31 C32 C33 -1.0(15)
C31 C26 C27 C28 2(2)
C31 C32 C33 N3 162.8(8)
C32 C23 C24 C25 -4.2(12)
C34 C35 C36 C37 -3.3(16)
C34 C35 C36 C41 175.6(9)
C34 C35 C48 C43 -177.0(8)
C34 C35 C48 C47 5.0(15)
C35 C36 C37 C38 -178.5(12)
C35 C36 C41 C40 178.8(10)
C35 C36 C41 C42 0.6(15)
C36 C35 C48 C43 -0.8(15)
C36 C35 C48 C47 -178.8(10)
C36 C37 C38 C39 -3(2)
C36 C41 C42 C43 0.9(18)
C37 C36 C41 C40 -2.2(16)
C37 C36 C41 C42 179.6(10)
C37 C38 C39 C40 3(3)
C38 C39 C40 C41 -3(3)
C39 C40 C41 C36 2(2)
C39 C40 C41 C42 -179.5(14)
C40 C41 C42 C43 -177.1(11)
C41 C36 C37 C38 2.6(19)
C41 C42 C43 C44 178.1(11)
C41 C42 C43 C48 -2.3(17)
C42 C43 C44 C45 177.5(12)
C42 C43 C48 C35 2.1(14)
C42 C43 C48 C47 -179.6(10)
C43 C44 C45 C46 3(2)
C44 C43 C48 C35 -178.2(10)
C44 C43 C48 C47 0.0(14)
C44 C45 C46 C47 -1(2)
C45 C46 C47 C48 -1.6(19)
C46 C47 C48 C35 180.0(12)
C46 C47 C48 C43 1.9(17)
C48 C35 C36 C37 -179.6(10)
C48 C35 C36 C41 -0.6(15)
C48 C43 C44 C45 -2.1(18)
C49 C50 C51 C52 -3.3(14)
C49 C50 C51 C56 179.6(9)
C49 C50 C63 C58 -177.5(11)
C49 C50 C63 C62 -2.7(18)
C50 C51 C52 C53 -177.4(10)
C50 C51 C56 C55 -180.0(9)
C50 C51 C56 C57 -1.6(15)
C51 C50 C63 C58 3.5(18)
C51 C50 C63 C62 178.4(11)
C51 C52 C53 C54 0.4(16)
C51 C56 C57 C58 2.5(18)
C52 C51 C56 C55 2.8(15)
C52 C51 C56 C57 -178.8(10)
C52 C53 C54 C55 -3.5(18)
C53 C54 C55 C56 6.2(19)
C54 C55 C56 C51 -5.7(17)
C54 C55 C56 C57 175.9(12)
C55 C56 C57 C58 -179.1(11)
C56 C51 C52 C53 -0.3(15)
C56 C57 C58 C59 177.4(14)
C56 C57 C58 C63 0(2)
C57 C58 C59 C60 -178.8(19)
C57 C58 C63 C50 -3(2)
C57 C58 C63 C62 -177.6(13)
C58 C59 C60 C61 -4(3)
C59 C58 C63 C50 179.6(14)
C59 C58 C63 C62 5(2)
C59 C60 C61 C62 6(3)
C60 C61 C62 C63 -2(3)
C61 C62 C63 C50 -178.0(16)
C61 C62 C63 C58 -3(2)
C63 C50 C51 C52 175.6(10)
C63 C50 C51 C56 -1.4(15)
C63 C58 C59 C60 -1(3)
C64 C65 C66 C67 1.4(14)
C64 C65 C66 C71 -174.9(8)
C64 C65 C78 C73 177.6(8)
C64 C65 C78 C77 -1.1(14)
C65 C66 C67 C68 -173.2(9)
C65 C66 C71 C70 174.4(10)
C65 C66 C71 C72 -5.5(13)
C66 C65 C78 C73 -2.6(14)
C66 C65 C78 C77 178.7(9)
C66 C67 C68 C69 -2.4(16)
C66 C71 C72 C73 3.4(15)
C67 C66 C71 C70 -2.0(14)
C67 C66 C71 C72 178.1(9)
C67 C68 C69 C70 0.8(16)
C68 C69 C70 C71 0.1(18)
C69 C70 C71 C66 0.5(17)
C69 C70 C71 C72 -179.5(11)
C70 C71 C72 C73 -176.6(10)
C71 C66 C67 C68 3.0(15)
C71 C72 C73 C74 -178.5(10)
C71 C72 C73 C78 -0.6(15)
C72 C73 C74 C75 177.4(11)
C72 C73 C78 C65 0.2(14)
C72 C73 C78 C77 178.9(9)
C73 C74 C75 C76 5(2)
C74 C73 C78 C65 178.2(10)
C74 C73 C78 C77 -3.1(14)
C74 C75 C76 C77 -5(2)
C75 C76 C77 C78 1.1(19)
C76 C77 C78 C65 -178.5(11)
C76 C77 C78 C73 2.8(17)
C78 C65 C66 C67 -178.5(9)
C78 C65 C66 C71 5.3(14)
C78 C73 C74 C75 -0.5(18)
C79 N4 C81 C82 51.1(17)
C79 N4 C83 C84 176.0(12)
C79 N4 C85 C86 -48.6(18)
C81 N4 C79 C80 63.2(16)
C81 N4 C83 C84 -61.4(15)
C81 N4 C85 C86 -176.8(13)
C83 N4 C79 C80 -178.7(10)
C83 N4 C81 C82 -65.4(14)
C83 N4 C85 C86 69.6(15)
C85 N4 C79 C80 -59.6(16)
C85 N4 C81 C82 -178.1(11)
C85 N4 C83 C84 49.1(15)
